data_4323018
loop_
_publ_author_name
Vidyavathy
'K. Vidyasagar'

_publ_section_title
;
 Low-Temperature Syntheses and Characterization of Novel Layered
 Tellurites, A2Mo3TeO12 (A = NH4, Cs), and "Zero-Dimensional" Tellurites,
 A4Mo6Te2O24.6H2O (A = Rb, K)
;
_journal_name_full 'Inorganic Chemistry'
_journal_page_first 4764
_journal_page_last 4774
_journal_paper_doi 10.1021/ic980102e
_journal_volume 37
_journal_year 1998
_chemical_formula_sum 'H12 Mo6 O30 Rb4 Te2'
_chemical_formula_weight 1664.82
_chemical_name_systematic
; 
 ? 
;
_space_group_IT_number 14
_symmetry_cell_setting monoclinic
_symmetry_space_group_name_Hall '-P 2ybc'
_symmetry_space_group_name_H-M 'P 1 21/c 1'
_atom_sites_solution_hydrogens geom
_atom_sites_solution_primary direct
_atom_sites_solution_secondary difmap
_audit_creation_method SHELXL
_cell_angle_alpha 90.00
_cell_angle_beta 109.988(11)
_cell_angle_gamma 90.00
_cell_formula_units_Z 2
_cell_length_a 10.0564(14)
_cell_length_b 9.877(8)
_cell_length_c 15.724(3)
_cell_measurement_reflns_used 25
_cell_measurement_temperature 293(2)
_cell_measurement_theta_max 15
_cell_measurement_theta_min 10
_cell_volume 1467.7(12)
_computing_cell_refinement 'CAD4 Programs'
_computing_data_collection 'CAD4 Programs'
_computing_data_reduction Molen
_computing_molecular_graphics ORTEP92
_computing_publication_material SHELXL-93
_computing_structure_refinement 'SHELXL-93 (Sheldrick, 1993)'
_computing_structure_solution 'SHELXS-86 (Sheldrick, 1990)'
_diffrn_ambient_temperature 293(2)
_diffrn_measurement_device 'CAD4 Diffractometer'
_diffrn_measurement_method 'Omega Twotheta'
_diffrn_radiation_monochromator graphite
_diffrn_radiation_source 'fine-focus sealed tube'
_diffrn_radiation_type MoK\a
_diffrn_radiation_wavelength 0.71073
_diffrn_reflns_av_R_equivalents 0.0165
_diffrn_reflns_av_sigmaI/netI 0.0233
_diffrn_reflns_limit_h_max 11
_diffrn_reflns_limit_h_min 0
_diffrn_reflns_limit_k_max 0
_diffrn_reflns_limit_k_min -11
_diffrn_reflns_limit_l_max 17
_diffrn_reflns_limit_l_min -18
_diffrn_reflns_number 2729
_diffrn_reflns_theta_max 24.97
_diffrn_reflns_theta_min 2.15
_diffrn_standards_decay_% 2
_diffrn_standards_interval_time '1 hour'
_diffrn_standards_number 2
_exptl_absorpt_coefficient_mu 11.133
_exptl_absorpt_correction_T_max 0.92
_exptl_absorpt_correction_T_min 0.575
_exptl_absorpt_correction_type empirical
_exptl_crystal_colour colorless
_exptl_crystal_density_diffrn 3.767
_exptl_crystal_description 'transparent blocks'
_exptl_crystal_F_000 1512
_exptl_crystal_size_max 0.07
_exptl_crystal_size_mid 0.06
_exptl_crystal_size_min 0.05
_refine_diff_density_max 0.886
_refine_diff_density_min -1.177
_refine_diff_density_rms 0.197
_refine_ls_extinction_method none
_refine_ls_goodness_of_fit_all 1.174
_refine_ls_goodness_of_fit_obs 1.232
_refine_ls_matrix_type full
_refine_ls_number_parameters 190
_refine_ls_number_reflns 2572
_refine_ls_number_restraints 0
_refine_ls_restrained_S_all 1.174
_refine_ls_restrained_S_obs 1.232
_refine_ls_R_factor_all 0.0429
_refine_ls_R_factor_obs 0.0339
_refine_ls_shift/esd_max 0.000
_refine_ls_shift/esd_mean 0.000
_refine_ls_structure_factor_coef Fsqd
_refine_ls_weighting_details 'w=1/[\s^2^(Fo^2^)+(0.0335P)^2^+8.5867P] where P=(Fo^2^+2Fc^2^)/3'
_refine_ls_weighting_scheme calc
_refine_ls_wR_factor_all 0.0782
_refine_ls_wR_factor_obs 0.0753
_reflns_number_observed 2190
_reflns_number_total 2572
_reflns_observed_criterion >2sigma(I)
_cod_data_source_file ic980102e_3.cif
_cod_data_source_block rmtRb(4)Mo(6)Te(2)O(24).6H(2)O,compound3
_cod_depositor_comments
;
The following automatic conversions were performed:

'_refine_ls_weighting_scheme' value 'calc
w=1/[\s^2^(Fo^2^)+(0.0335P)^2^+8.5867P] where P=(Fo^2^+2Fc^2^)/3' was
changed to 'calc'. New tag '_refine_ls_weighting_details' was
created. The value of the new tag was set to
'w=1/[\s^2^(Fo^2^)+(0.0335P)^2^+8.5867P] where P=(Fo^2^+2Fc^2^)/3'.

Automatic conversion script
Id: cif_fix_values 3143 2015-03-26 13:38:13Z robertas 
;
_cod_database_code 4323018

loop_
_symmetry_equiv_pos_as_xyz
'x, y, z'
'-x, y+1/2, -z+1/2'
'-x, -y, -z'
'x, -y-1/2, z-1/2'

loop_
_atom_site_aniso_label
_atom_site_aniso_U_11
_atom_site_aniso_U_22
_atom_site_aniso_U_33
_atom_site_aniso_U_23
_atom_site_aniso_U_13
_atom_site_aniso_U_12
Te 0.0100(2) 0.0131(2) 0.0119(2) 0.0008(2) 0.0037(2) -0.0002(2)
Mo1 0.0127(3) 0.0161(3) 0.0146(3) -0.0007(3) 0.0040(2) 0.0034(3)
Mo2 0.0102(3) 0.0165(3) 0.0163(3) -0.0007(3) -0.0004(2) 0.0003(3)
Mo3 0.0138(3) 0.0163(3) 0.0137(3) -0.0035(3) 0.0025(2) 0.0001(3)
Rb1 0.0311(5) 0.0290(5) 0.0276(4) 0.0045(3) 0.0138(4) 0.0026(4)
Rb2 0.0277(5) 0.0367(5) 0.0340(4) -0.0051(4) 0.0125(4) -0.0034(4)
O1 0.012(3) 0.019(3) 0.017(3) -0.002(2) 0.004(2) 0.001(2)
O2 0.010(2) 0.021(3) 0.016(2) -0.002(2) 0.003(2) 0.001(2)
O3 0.015(3) 0.018(3) 0.013(2) -0.001(2) 0.002(2) 0.004(2)
O4 0.006(2) 0.022(3) 0.022(3) -0.003(2) 0.003(2) -0.001(2)
O5 0.018(3) 0.022(3) 0.011(2) 0.002(2) -0.001(2) 0.000(2)
O6 0.018(3) 0.017(3) 0.020(3) 0.003(2) 0.005(2) -0.002(2)
O7 0.024(3) 0.036(3) 0.025(3) 0.001(3) 0.013(2) -0.008(3)
O8 0.028(3) 0.019(3) 0.025(3) -0.005(2) 0.007(2) -0.007(3)
O9 0.021(3) 0.022(3) 0.023(3) 0.004(2) -0.001(2) 0.007(2)
O10 0.016(3) 0.023(3) 0.034(3) -0.002(2) 0.001(2) -0.002(2)
O11 0.021(3) 0.022(3) 0.028(3) 0.006(2) 0.006(2) 0.000(2)
O12 0.021(3) 0.033(3) 0.018(3) 0.005(2) 0.005(2) -0.006(3)
O13 0.060(6) 0.106(8) 0.105(7) -0.002(6) 0.047(6) 0.008(6)
O14 0.112(9) 0.037(5) 0.107(7) 0.018(5) 0.040(7) -0.007(5)
O15 0.070(6) 0.146(10) 0.045(5) -0.032(6) 0.005(4) 0.011(7)

loop_
_atom_site_label
_atom_site_type_symbol
_atom_site_fract_x
_atom_site_fract_y
_atom_site_fract_z
_atom_site_U_iso_or_equiv
_atom_site_thermal_displace_type
_atom_site_occupancy
_atom_site_calc_flag
_atom_site_refinement_flags
_atom_site_disorder_group
Te Te 0.57768(5) 0.11090(5) 0.92089(3) 0.01167(13) Uani 1 d . .
Mo1 Mo 0.27540(6) 0.24469(7) 0.99260(4) 0.0147(2) Uani 1 d . .
Mo2 Mo 0.80941(6) -0.00527(7) 0.16062(4) 0.0156(2) Uani 1 d . .
Mo3 Mo 0.58518(6) 0.23961(7) 0.15301(4) 0.0152(2) Uani 1 d . .
Rb1 Rb 0.26314(9) 0.12192(9) 0.24144(5) 0.0282(2) Uani 1 d . .
Rb2 Rb 0.90972(9) 0.13910(9) 0.57213(6) 0.0323(2) Uani 1 d . .
O1 O 0.4139(5) 0.0807(5) 0.0885(3) 0.0164(11) Uani 1 d . .
O2 O 0.3846(5) 0.1350(5) 0.9069(3) 0.0157(11) Uani 1 d . .
O3 O 0.6631(5) 0.1333(5) 0.0476(3) 0.0158(11) Uani 1 d . .
O4 O 0.1572(5) 0.0922(5) 0.9398(3) 0.0172(11) Uani 1 d . .
O5 O 0.6866(5) 0.0830(5) 0.2141(3) 0.0187(11) Uani 1 d . .
O6 O 0.4578(5) 0.1759(5) 0.5456(3) 0.0190(11) Uani 1 d . .
O7 O 0.1995(6) 0.2182(6) 0.5724(4) 0.0274(13) Uani 1 d . .
O8 O 0.2052(6) 0.1377(5) 0.4093(3) 0.0248(12) Uani 1 d . .
O9 O 0.1246(6) 0.1242(5) 0.7574(3) 0.0242(12) Uani 1 d . .
O10 O 0.9406(6) 0.1126(6) 0.1806(4) 0.0264(13) Uani 1 d . .
O11 O 0.7207(6) 0.1472(6) 0.6756(4) 0.0239(12) Uani 1 d . .
O12 O 0.5025(6) 0.2156(6) 0.7274(3) 0.0243(13) Uani 1 d . .
O13 O 0.8600(9) 0.0765(11) 0.9183(7) 0.085(3) Uani 1 d . .
O14 O 0.5931(11) 0.0893(9) 0.3969(7) 0.085(3) Uani 1 d . .
O15 O 0.9086(10) 0.1326(12) 0.3857(5) 0.091(3) Uani 1 d . .

loop_
_atom_type_symbol
_atom_type_description
_atom_type_scat_dispersion_real
_atom_type_scat_dispersion_imag
_atom_type_scat_source
Te Te -0.5308 1.6751 'International Tables Vol C Tables 4.2.6.8 and 6.1.1.4'
Mo Mo -1.6832 0.6857 'International Tables Vol C Tables 4.2.6.8 and 6.1.1.4'
Rb Rb -0.9393 2.9676 'International Tables Vol C Tables 4.2.6.8 and 6.1.1.4'
O O 0.0106 0.0060 'International Tables Vol C Tables 4.2.6.8 and 6.1.1.4'
H H 0.0000 0.0000 'International Tables Vol C Tables 4.2.6.8 and 6.1.1.4'

loop_
_geom_angle_atom_site_label_1
_geom_angle_atom_site_label_2
_geom_angle_atom_site_label_3
_geom_angle
_geom_angle_site_symmetry_1
_geom_angle_site_symmetry_3
_geom_angle_publ_flag
O2 Te O3 100.7(2) . 1_556 ?
O2 Te O1 100.8(2) . 3_656 ?
O3 Te O1 100.5(2) 1_556 3_656 ?
O2 Te Rb1 126.53(14) . 3_656 ?
O3 Te Rb1 125.53(15) 1_556 3_656 ?
O1 Te Rb1 50.45(14) 3_656 3_656 ?
O2 Te Rb2 125.5(2) . 4_566 ?
O3 Te Rb2 49.1(2) 1_556 4_566 ?
O1 Te Rb2 125.72(15) 3_656 4_566 ?
Rb1 Te Rb2 106.06(3) 3_656 4_566 ?
O2 Te Rb1 49.98(15) . 4_566 ?
O3 Te Rb1 125.52(15) 1_556 4_566 ?
O1 Te Rb1 126.61(15) 3_656 4_566 ?
Rb1 Te Rb1 106.63(3) 3_656 4_566 ?
Rb2 Te Rb1 105.89(5) 4_566 4_566 ?
O8 Mo1 O7 104.2(3) 4_566 4_566 ?
O8 Mo1 O6 98.0(3) 4_566 4_566 ?
O7 Mo1 O6 101.2(2) 4_566 4_566 ?
O8 Mo1 O4 99.7(2) 4_566 . ?
O7 Mo1 O4 96.8(2) 4_566 . ?
O6 Mo1 O4 150.7(2) 4_566 . ?
O8 Mo1 O2 91.5(2) 4_566 . ?
O7 Mo1 O2 163.2(2) 4_566 . ?
O6 Mo1 O2 82.4(2) 4_566 . ?
O4 Mo1 O2 74.0(2) . . ?
O8 Mo1 O1 165.5(2) 4_566 1_556 ?
O7 Mo1 O1 89.6(2) 4_566 1_556 ?
O6 Mo1 O1 74.3(2) 4_566 1_556 ?
O4 Mo1 O1 83.1(2) . 1_556 ?
O2 Mo1 O1 75.5(2) . 1_556 ?
O8 Mo1 Rb1 35.0(2) 4_566 4_566 ?
O7 Mo1 Rb1 139.2(2) 4_566 4_566 ?
O6 Mo1 Rb1 89.83(15) 4_566 4_566 ?
O4 Mo1 Rb1 91.44(15) . 4_566 ?
O2 Mo1 Rb1 56.56(13) . 4_566 ?
O1 Mo1 Rb1 131.21(11) 1_556 4_566 ?
O8 Mo1 Rb1 141.7(2) 4_566 1_556 ?
O7 Mo1 Rb1 37.5(2) 4_566 1_556 ?
O6 Mo1 Rb1 92.40(15) 4_566 1_556 ?
O4 Mo1 Rb1 87.99(15) . 1_556 ?
O2 Mo1 Rb1 126.53(13) . 1_556 ?
O1 Mo1 Rb1 52.22(11) 1_556 1_556 ?
Rb1 Mo1 Rb1 176.41(3) 4_566 1_556 ?
O8 Mo1 Rb2 33.9(2) 4_566 2_656 ?
O7 Mo1 Rb2 73.4(2) 4_566 2_656 ?
O6 Mo1 Rb2 90.3(2) 4_566 2_656 ?
O4 Mo1 Rb2 117.1(2) . 2_656 ?
O2 Mo1 Rb2 123.27(13) . 2_656 ?
O1 Mo1 Rb2 154.49(12) 1_556 2_656 ?
Rb1 Mo1 Rb2 67.30(2) 4_566 2_656 ?
Rb1 Mo1 Rb2 109.87(2) 1_556 2_656 ?
O9 Mo2 O10 104.8(3) 3_656 . ?
O9 Mo2 O5 97.1(2) 3_656 . ?
O10 Mo2 O5 100.5(2) . . ?
O9 Mo2 O4 100.4(2) 3_656 3_656 ?
O10 Mo2 O4 96.6(2) . 3_656 ?
O5 Mo2 O4 151.5(2) . 3_656 ?
O9 Mo2 O2 90.8(2) 3_656 3_656 ?
O10 Mo2 O2 163.3(2) . 3_656 ?
O5 Mo2 O2 83.3(2) . 3_656 ?
O4 Mo2 O2 74.2(2) 3_656 3_656 ?
O9 Mo2 O3 165.0(2) 3_656 . ?
O10 Mo2 O3 89.2(2) . . ?
O5 Mo2 O3 74.6(2) . . ?
O4 Mo2 O3 83.0(2) 3_656 . ?
O2 Mo2 O3 75.9(2) 3_656 . ?
O9 Mo2 Rb2 141.6(2) 3_656 4_565 ?
O10 Mo2 Rb2 36.9(2) . 4_565 ?
O5 Mo2 Rb2 91.0(2) . 4_565 ?
O4 Mo2 Rb2 89.0(2) 3_656 4_565 ?
O2 Mo2 Rb2 127.41(13) 3_656 4_565 ?
O3 Mo2 Rb2 52.39(13) . 4_565 ?
O9 Mo2 Rb1 34.8(2) 3_656 2_645 ?
O10 Mo2 Rb1 139.4(2) . 2_645 ?
O5 Mo2 Rb1 91.1(2) . 2_645 ?
O4 Mo2 Rb1 90.6(2) 3_656 2_645 ?
O2 Mo2 Rb1 56.02(13) 3_656 2_645 ?
O3 Mo2 Rb1 131.30(13) . 2_645 ?
Rb2 Mo2 Rb1 176.20(2) 4_565 2_645 ?
O11 Mo3 O12 103.2(3) 4_565 4_565 ?
O11 Mo3 O5 100.0(2) 4_565 . ?
O12 Mo3 O5 99.5(2) 4_565 . ?
O11 Mo3 O6 98.2(2) 4_565 4_565 ?
O12 Mo3 O6 98.9(2) 4_565 4_565 ?
O5 Mo3 O6 150.3(2) . 4_565 ?
O11 Mo3 O1 165.3(2) 4_565 . ?
O12 Mo3 O1 90.7(2) 4_565 . ?
O5 Mo3 O1 82.0(2) . . ?
O6 Mo3 O1 74.6(2) 4_565 . ?
O11 Mo3 O3 90.3(2) 4_565 . ?
O12 Mo3 O3 166.2(2) 4_565 . ?
O5 Mo3 O3 75.0(2) . . ?
O6 Mo3 O3 81.7(2) 4_565 . ?
O1 Mo3 O3 76.1(2) . . ?
O11 Mo3 Rb2 37.0(2) 4_565 4_565 ?
O12 Mo3 Rb2 140.2(2) 4_565 4_565 ?
O5 Mo3 Rb2 92.8(2) . 4_565 ?
O6 Mo3 Rb2 87.9(2) 4_565 4_565 ?
O1 Mo3 Rb2 128.65(12) . 4_565 ?
O3 Mo3 Rb2 53.50(13) . 4_565 ?
O11 Mo3 Rb1 141.5(2) 4_565 . ?
O12 Mo3 Rb1 38.4(2) 4_565 . ?
O5 Mo3 Rb1 87.0(2) . . ?
O6 Mo3 Rb1 93.1(2) 4_565 . ?
O1 Mo3 Rb1 52.86(12) . . ?
O3 Mo3 Rb1 127.86(13) . . ?
Rb2 Mo3 Rb1 178.43(2) 4_565 . ?
O11 Mo3 Rb1 33.9(2) 4_565 2_655 ?
O12 Mo3 Rb1 72.1(2) 4_565 2_655 ?
O5 Mo3 Rb1 117.9(2) . 2_655 ?
O6 Mo3 Rb1 90.0(2) 4_565 2_655 ?
O1 Mo3 Rb1 155.08(12) . 2_655 ?
O3 Mo3 Rb1 121.70(13) . 2_655 ?
Rb2 Mo3 Rb1 68.69(2) 4_565 2_655 ?
Rb1 Mo3 Rb1 110.06(2) . 2_655 ?
O8 Rb1 O9 68.0(2) . 4_565 ?
O8 Rb1 O11 69.03(15) . 3_656 ?
O9 Rb1 O11 133.9(2) 4_565 3_656 ?
O8 Rb1 O12 117.40(15) . 4_565 ?
O9 Rb1 O12 88.0(2) 4_565 4_565 ?
O11 Rb1 O12 126.82(15) 3_656 4_565 ?
O8 Rb1 O7 137.6(2) . 4_565 ?
O9 Rb1 O7 69.95(15) 4_565 4_565 ?
O11 Rb1 O7 147.2(2) 3_656 4_565 ?
O12 Rb1 O7 64.99(15) 4_565 4_565 ?
O8 Rb1 O10 76.35(15) . 1_455 ?
O9 Rb1 O10 64.28(15) 4_565 1_455 ?
O11 Rb1 O10 90.20(15) 3_656 1_455 ?
O12 Rb1 O10 142.7(2) 4_565 1_455 ?
O7 Rb1 O10 81.64(15) 4_565 1_455 ?
O8 Rb1 O13 128.7(2) . 3_656 ?
O9 Rb1 O13 122.9(2) 4_565 3_656 ?
O11 Rb1 O13 74.5(2) 3_656 3_656 ?
O12 Rb1 O13 113.1(2) 4_565 3_656 ?
O7 Rb1 O13 72.9(2) 4_565 3_656 ?
O10 Rb1 O13 68.8(2) 1_455 3_656 ?
O8 Rb1 O1 164.45(14) . . ?
O9 Rb1 O1 121.59(14) 4_565 . ?
O11 Rb1 O1 104.12(14) 3_656 . ?
O12 Rb1 O1 54.64(13) 4_565 . ?
O7 Rb1 O1 54.62(14) 4_565 . ?
O10 Rb1 O1 118.35(13) 1_455 . ?
O13 Rb1 O1 58.8(2) 3_656 . ?
O8 Rb1 O14 78.5(2) . . ?
O9 Rb1 O14 113.4(2) 4_565 . ?
O11 Rb1 O14 72.7(2) 3_656 . ?
O12 Rb1 O14 59.1(2) 4_565 . ?
O7 Rb1 O14 123.6(2) 4_565 . ?
O10 Rb1 O14 153.4(2) 1_455 . ?
O13 Rb1 O14 123.1(2) 3_656 . ?
O1 Rb1 O14 86.2(2) . . ?
O8 Rb1 O2 53.37(13) . 4_565 ?
O9 Rb1 O2 52.61(13) 4_565 4_565 ?
O11 Rb1 O2 110.08(14) 3_656 4_565 ?
O12 Rb1 O2 65.87(12) 4_565 4_565 ?
O7 Rb1 O2 102.60(15) 4_565 4_565 ?
O10 Rb1 O2 108.80(13) 1_455 4_565 ?
O13 Rb1 O2 175.0(2) 3_656 4_565 ?
O1 Rb1 O2 120.50(12) . 4_565 ?
O14 Rb1 O2 61.0(2) . 4_565 ?
O8 Rb1 Mo3 136.17(11) . . ?
O9 Rb1 Mo3 103.94(11) 4_565 . ?
O11 Rb1 Mo3 118.41(11) 3_656 . ?
O12 Rb1 Mo3 21.01(10) 4_565 . ?
O7 Rb1 Mo3 59.97(11) 4_565 . ?
O10 Rb1 Mo3 141.17(11) 1_455 . ?
O13 Rb1 Mo3 92.7(2) 3_656 . ?
O1 Rb1 Mo3 33.92(9) . . ?
O14 Rb1 Mo3 65.2(2) . . ?
O2 Rb1 Mo3 86.63(8) 4_565 . ?
O8 Rb1 Mo1 19.84(11) . 4_565 ?
O9 Rb1 Mo1 60.16(10) 4_565 4_565 ?
O11 Rb1 Mo1 83.39(11) 3_656 4_565 ?
O12 Rb1 Mo1 97.99(10) 4_565 4_565 ?
O7 Rb1 Mo1 127.91(12) 4_565 4_565 ?
O10 Rb1 Mo1 89.45(11) 1_455 4_565 ?
O13 Rb1 Mo1 148.5(2) 3_656 4_565 ?
O1 Rb1 Mo1 150.72(9) . 4_565 ?
O14 Rb1 Mo1 68.8(2) . 4_565 ?
O2 Rb1 Mo1 33.59(8) 4_565 4_565 ?
Mo3 Rb1 Mo1 117.71(3) . 4_565 ?
O11 Rb2 O15 141.7(2) . . ?
O11 Rb2 O10 67.1(2) . 4_566 ?
O15 Rb2 O10 124.2(3) . 4_566 ?
O11 Rb2 O9 81.25(15) . 1_655 ?
O15 Rb2 O9 137.0(2) . 1_655 ?
O10 Rb2 O9 64.95(15) 4_566 1_655 ?
O11 Rb2 O7 144.3(2) . 1_655 ?
O15 Rb2 O7 71.3(2) . 1_655 ?
O10 Rb2 O7 82.7(2) 4_566 1_655 ?
O9 Rb2 O7 68.53(15) 1_655 1_655 ?
O11 Rb2 O8 67.92(15) . 3_656 ?
O15 Rb2 O8 101.9(3) . 3_656 ?
O10 Rb2 O8 131.8(2) 4_566 3_656 ?
O9 Rb2 O8 91.97(15) 1_655 3_656 ?
O7 Rb2 O8 129.5(2) 1_655 3_656 ?
O11 Rb2 O15 110.3(2) . 3_756 ?
O15 Rb2 O15 89.8(3) . 3_756 ?
O10 Rb2 O15 129.9(2) 4_566 3_756 ?
O9 Rb2 O15 65.3(2) 1_655 3_756 ?
O7 Rb2 O15 74.5(2) 1_655 3_756 ?
O8 Rb2 O15 55.2(2) 3_656 3_756 ?
O11 Rb2 O3 55.27(13) . 4_566 ?
O15 Rb2 O3 98.8(2) . 4_566 ?
O10 Rb2 O3 54.62(13) 4_566 4_566 ?
O9 Rb2 O3 114.61(13) 1_655 4_566 ?
O7 Rb2 O3 121.02(15) 1_655 4_566 ?
O8 Rb2 O3 109.49(14) 3_656 4_566 ?
O15 Rb2 O3 164.0(2) 3_756 4_566 ?
O11 Rb2 O14 81.3(2) . . ?
O15 Rb2 O14 60.8(2) . . ?
O10 Rb2 O14 117.8(2) 4_566 . ?
O9 Rb2 O14 159.1(2) 1_655 . ?
O7 Rb2 O14 131.6(2) 1_655 . ?
O8 Rb2 O14 70.7(2) 3_656 . ?
O15 Rb2 O14 110.6(2) 3_756 . ?
O3 Rb2 O14 63.2(2) 4_566 . ?
O11 Rb2 O13 112.7(2) . 4_565 ?
O15 Rb2 O13 52.9(3) . 4_565 ?
O10 Rb2 O13 72.8(2) 4_566 4_565 ?
O9 Rb2 O13 125.4(2) 1_655 4_565 ?
O7 Rb2 O13 73.3(2) 1_655 4_565 ?
O8 Rb2 O13 142.7(2) 3_656 4_565 ?
O15 Rb2 O13 136.8(2) 3_756 4_565 ?
O3 Rb2 O13 57.5(2) 4_566 4_565 ?
O14 Rb2 O13 72.5(2) . 4_565 ?
O11 Rb2 Mo3 20.76(10) . 4_566 ?
O15 Rb2 Mo3 126.2(2) . 4_566 ?
O10 Rb2 Mo3 60.68(11) 4_566 4_566 ?
O9 Rb2 Mo3 95.74(11) 1_655 4_566 ?
O7 Rb2 Mo3 143.28(12) 1_655 4_566 ?
O8 Rb2 Mo3 82.06(11) 3_656 4_566 ?
O15 Rb2 Mo3 130.3(2) 3_756 4_566 ?
O3 Rb2 Mo3 34.65(8) 4_566 4_566 ?
O14 Rb2 Mo3 70.9(2) . 4_566 ?
O13 Rb2 Mo3 92.19(14) 4_565 4_566 ?
O11 Rb2 Mo2 60.18(11) . 4_566 ?
O15 Rb2 Mo2 116.1(2) . 4_566 ?
O10 Rb2 Mo2 20.39(10) 4_566 4_566 ?
O9 Rb2 Mo2 83.83(10) 1_655 4_566 ?
O7 Rb2 Mo2 96.89(12) 1_655 4_566 ?
O8 Rb2 Mo2 127.99(11) 3_656 4_566 ?
O15 Rb2 Mo2 149.06(14) 3_756 4_566 ?
O3 Rb2 Mo2 34.27(9) 4_566 4_566 ?
O14 Rb2 Mo2 97.4(2) . 4_566 ?
O13 Rb2 Mo2 63.4(2) 4_565 4_566 ?
Mo3 Rb2 Mo2 47.23(2) 4_566 4_566 ?
Te O1 Mo3 131.9(2) 3_656 . ?
Te O1 Mo1 132.5(2) 3_656 1_554 ?
Mo3 O1 Mo1 90.2(2) . 1_554 ?
Te O1 Rb1 103.0(2) 3_656 . ?
Mo3 O1 Rb1 93.22(15) . . ?
Mo1 O1 Rb1 93.70(15) 1_554 . ?
Te O2 Mo2 131.8(2) . 3_656 ?
Te O2 Mo1 132.3(2) . . ?
Mo2 O2 Mo1 91.9(2) 3_656 . ?
Te O2 Rb1 105.1(2) . 4_566 ?
Mo2 O2 Rb1 90.81(15) 3_656 4_566 ?
Mo1 O2 Rb1 89.8(2) . 4_566 ?
Te O3 Mo3 131.6(2) 1_554 . ?
Te O3 Mo2 132.6(2) 1_554 . ?
Mo3 O3 Mo2 90.0(2) . . ?
Te O3 Rb2 104.9(2) 1_554 4_565 ?
Mo3 O3 Rb2 91.9(2) . 4_565 ?
Mo2 O3 Rb2 93.3(2) . 4_565 ?
Mo1 O4 Mo2 116.6(2) . 3_656 ?
Mo3 O5 Mo2 117.2(2) . . ?
Mo1 O6 Mo3 117.3(3) 4_565 4_566 ?
Mo1 O7 Rb1 121.8(3) 4_565 4_566 ?
Mo1 O7 Rb2 136.5(3) 4_565 1_455 ?
Rb1 O7 Rb2 92.95(15) 4_566 1_455 ?
Mo1 O8 Rb1 125.1(3) 4_565 . ?
Mo1 O8 Rb2 127.7(2) 4_565 3_656 ?
Rb1 O8 Rb2 104.0(2) . 3_656 ?
Mo2 O9 Rb1 125.7(3) 3_656 4_566 ?
Mo2 O9 Rb2 137.7(3) 3_656 1_455 ?
Rb1 O9 Rb2 94.66(15) 4_566 1_455 ?
Mo2 O10 Rb2 122.7(3) . 4_565 ?
Mo2 O10 Rb1 138.6(3) . 1_655 ?
Rb2 O10 Rb1 92.7(2) 4_565 1_655 ?
Mo3 O11 Rb2 122.2(2) 4_566 . ?
Mo3 O11 Rb1 127.2(3) 4_566 3_656 ?
Rb2 O11 Rb1 106.1(2) . 3_656 ?
Mo3 O12 Rb1 120.5(3) 4_566 4_566 ?
Rb1 O13 Rb2 163.4(3) 3_656 4_566 ?
Rb1 O14 Rb2 165.0(3) . . ?
Rb2 O15 Rb2 90.2(3) . 3_756 ?

loop_
_geom_bond_atom_site_label_1
_geom_bond_atom_site_label_2
_geom_bond_distance
_geom_bond_site_symmetry_2
_geom_bond_publ_flag
Te O2 1.893(5) . ?
Te O3 1.894(5) 1_556 ?
Te O1 1.902(5) 3_656 ?
Te Rb1 4.1423(14) 3_656 ?
Te Rb2 4.180(2) 4_566 ?
Te Rb1 4.339(2) 4_566 ?
Mo1 O8 1.712(5) 4_566 ?
Mo1 O7 1.716(5) 4_566 ?
Mo1 O6 1.905(5) 4_566 ?
Mo1 O4 1.923(5) . ?
Mo1 O2 2.282(5) . ?
Mo1 O1 2.324(5) 1_556 ?
Mo1 Rb1 4.1249(12) 4_566 ?
Mo1 Rb1 4.1383(11) 1_556 ?
Mo1 Rb2 4.287(3) 2_656 ?
Mo2 O9 1.702(5) 3_656 ?
Mo2 O10 1.706(5) . ?
Mo2 O5 1.925(5) . ?
Mo2 O4 1.925(5) 3_656 ?
Mo2 O2 2.272(5) 3_656 ?
Mo2 O3 2.325(5) . ?
Mo2 Rb2 4.122(3) 4_565 ?
Mo2 Rb1 4.151(3) 2_645 ?
Mo3 O11 1.704(5) 4_565 ?
Mo3 O12 1.709(5) 4_565 ?
Mo3 O5 1.920(5) . ?
Mo3 O6 1.926(5) 4_565 ?
Mo3 O1 2.294(5) . ?
Mo3 O3 2.314(5) . ?
Mo3 Rb2 4.0670(11) 4_565 ?
Mo3 Rb1 4.1051(11) . ?
Mo3 Rb1 4.196(3) 2_655 ?
Rb1 O8 2.895(5) . ?
Rb1 O9 2.921(6) 4_565 ?
Rb1 O11 2.941(6) 3_656 ?
Rb1 O12 2.964(6) 4_565 ?
Rb1 O7 2.967(6) 4_565 ?
Rb1 O10 3.053(5) 1_455 ?
Rb1 O13 3.091(10) 3_656 ?
Rb1 O1 3.278(5) . ?
Rb1 O14 3.398(10) . ?
Rb1 O2 3.442(5) 4_565 ?
Rb1 Mo1 4.1249(12) 4_565 ?
Rb2 O11 2.895(5) . ?
Rb2 O15 2.929(8) . ?
Rb2 O10 2.943(6) 4_566 ?
Rb2 O9 2.979(5) 1_655 ?
Rb2 O7 3.016(5) 1_655 ?
Rb2 O8 3.021(6) 3_656 ?
Rb2 O15 3.186(11) 3_756 ?
Rb2 O3 3.271(5) 4_566 ?
Rb2 O14 3.460(10) . ?
Rb2 O13 3.628(10) 4_565 ?
Rb2 Mo3 4.0670(11) 4_566 ?
Rb2 Mo2 4.122(3) 4_566 ?
O1 Te 1.902(5) 3_656 ?
O1 Mo1 2.324(5) 1_554 ?
O2 Mo2 2.272(5) 3_656 ?
O2 Rb1 3.442(5) 4_566 ?
O3 Te 1.894(5) 1_554 ?
O3 Rb2 3.271(5) 4_565 ?
O4 Mo2 1.925(5) 3_656 ?
O6 Mo1 1.905(5) 4_565 ?
O6 Mo3 1.926(5) 4_566 ?
O7 Mo1 1.716(5) 4_565 ?
O7 Rb1 2.967(6) 4_566 ?
O7 Rb2 3.016(5) 1_455 ?
O8 Mo1 1.712(5) 4_565 ?
O8 Rb2 3.021(6) 3_656 ?
O9 Mo2 1.702(5) 3_656 ?
O9 Rb1 2.921(6) 4_566 ?
O9 Rb2 2.979(5) 1_455 ?
O10 Rb2 2.943(6) 4_565 ?
O10 Rb1 3.053(5) 1_655 ?
O11 Mo3 1.704(5) 4_566 ?
O11 Rb1 2.941(6) 3_656 ?
O12 Mo3 1.709(5) 4_566 ?
O12 Rb1 2.964(6) 4_566 ?
O13 Rb1 3.091(10) 3_656 ?
O13 Rb2 3.628(10) 4_566 ?
O15 Rb2 3.186(11) 3_756 ?
